data_1563877
loop_
_publ_author_name
'Huang, Hongwei'
'Xin, Zhaohui'
'Yuan, Lin'
'Wang, Bin-Yong'
'Cao, Qian-Yong'

_publ_section_title
;
 New ferrocene-pyrene dyads bearing amide/thiourea hybrid donors for anion
 recognition
;
_journal_name_full 'Inorganica Chimica Acta'
_journal_page_first 425
_journal_page_last 430
_journal_paper_doi 10.1016/j.ica.2018.08.055
_journal_volume 483
_journal_year 2018
_chemical_formula_sum 'C30 H25 Fe N3 O3 S2'
_chemical_formula_weight 595.50
_space_group_IT_number 2
_space_group_name_Hall '-P 1'
_space_group_name_H-M_alt 'P -1'
_symmetry_cell_setting triclinic
_symmetry_space_group_name_H-M 'P -1'
_atom_sites_solution_hydrogens geom
_atom_sites_solution_primary direct
_atom_sites_solution_secondary difmap
_cell_angle_alpha 69.190(2)
_cell_angle_beta 77.088(2)
_cell_angle_gamma 87.689(2)
_cell_formula_units_Z 2
_cell_length_a 9.6279(9)
_cell_length_b 10.6309(10)
_cell_length_c 14.0830(14)
_cell_measurement_reflns_used 862
_cell_measurement_temperature 296(2)
_cell_measurement_theta_max 27.2
_cell_measurement_theta_min 2.6
_cell_volume 1312.1(2)
_computing_cell_refinement 'Bruker SMART'
_computing_data_collection 'Bruker SMART'
_computing_data_reduction 'Bruker SAINT'
_computing_molecular_graphics 'Bruker SHELXTL'
_computing_publication_material 'Bruker SHELXTL'
_computing_structure_refinement 'SHELXL-97 (Sheldrick, 1997)'
_computing_structure_solution 'SHELXS-97 (Sheldrick, 1990)'
_diffrn_ambient_temperature 296(2)
_diffrn_measured_fraction_theta_full 0.974
_diffrn_measured_fraction_theta_max 0.934
_diffrn_measurement_device_type 'CCD area detector'
_diffrn_measurement_method 'phi and omega scans'
_diffrn_radiation_monochromator graphite
_diffrn_radiation_source 'fine-focus sealed tube'
_diffrn_radiation_type MoK\a
_diffrn_radiation_wavelength 0.71073
_diffrn_reflns_av_R_equivalents 0.1097
_diffrn_reflns_av_sigmaI/netI 0.0704
_diffrn_reflns_limit_h_max 9
_diffrn_reflns_limit_h_min -12
_diffrn_reflns_limit_k_max 14
_diffrn_reflns_limit_k_min -14
_diffrn_reflns_limit_l_max 18
_diffrn_reflns_limit_l_min -18
_diffrn_reflns_number 10538
_diffrn_reflns_theta_full 25.00
_diffrn_reflns_theta_max 28.39
_diffrn_reflns_theta_min 3.01
_exptl_absorpt_coefficient_mu 0.773
_exptl_absorpt_correction_T_max 0.786
_exptl_absorpt_correction_T_min 0.698
_exptl_absorpt_correction_type multi-scan
_exptl_absorpt_process_details sadabs
_exptl_crystal_colour yellow
_exptl_crystal_density_diffrn 1.507
_exptl_crystal_density_method 'not measured'
_exptl_crystal_description block
_exptl_crystal_F_000 616
_exptl_crystal_size_max 0.52
_exptl_crystal_size_mid 0.48
_exptl_crystal_size_min 0.34
_refine_diff_density_max 0.671
_refine_diff_density_min -0.810
_refine_diff_density_rms 0.091
_refine_ls_extinction_method none
_refine_ls_goodness_of_fit_ref 1.032
_refine_ls_hydrogen_treatment constr
_refine_ls_matrix_type full
_refine_ls_number_parameters 352
_refine_ls_number_reflns 6132
_refine_ls_number_restraints 0
_refine_ls_restrained_S_all 1.032
_refine_ls_R_factor_all 0.0654
_refine_ls_R_factor_gt 0.0571
_refine_ls_shift/su_max 0.001
_refine_ls_shift/su_mean 0.000
_refine_ls_structure_factor_coef Fsqd
_refine_ls_weighting_details 'calc w=1/[\s^2^(Fo^2^)+(0.0813P)^2^+1.1110P] where P=(Fo^2^+2Fc^2^)/3'
_refine_ls_weighting_scheme calc
_refine_ls_wR_factor_gt 0.1511
_refine_ls_wR_factor_ref 0.1628
_reflns_number_gt 5317
_reflns_number_total 6132
_reflns_threshold_expression >2sigma(I)
_cod_data_source_file ICA-2018-483-425.cif
_cod_data_source_block fencs
_cod_depositor_comments
;
The following automatic conversions were performed:

data item '_refine_ls_hydrogen_treatment' value 'Constr' was changed
to 'constr' in accordance with the built-in table derived from the
CIF Core dictionary named 'cif_core.dic' version 2.4.5 last updated
on 2014-11-21.

Automatic conversion script
Id: cif_fix_values 8369 2020-08-20 11:38:08Z andrius 
;
_cod_original_sg_symbol_H-M P-1
_cod_database_code 1563877

loop_
_symmetry_equiv_pos_as_xyz
'x, y, z'
'-x, -y, -z'

loop_
_atom_site_label
_atom_site_type_symbol
_atom_site_fract_x
_atom_site_fract_y
_atom_site_fract_z
_atom_site_U_iso_or_equiv
_atom_site_adp_type
_atom_site_occupancy
_atom_site_symmetry_multiplicity
_atom_site_calc_flag
_atom_site_refinement_flags
_atom_site_disorder_assembly
_atom_site_disorder_group
Fe1 Fe 0.03251(4) 0.43017(4) 0.28220(3) 0.03593(14) Uani 1 1 d . . .
S2 S -0.18970(7) 0.98360(6) 0.16453(5) 0.03650(17) Uani 1 1 d . . .
S1 S -0.44895(8) 0.66573(8) 0.07821(8) 0.0586(2) Uani 1 1 d . . .
O1 O 0.0347(2) 0.7079(2) 0.02688(16) 0.0451(5) Uani 1 1 d . . .
N2 N -0.2079(2) 0.8132(2) -0.02223(17) 0.0350(4) Uani 1 1 d . . .
H2A H -0.1163 0.8167 -0.0406 0.042 Uiso 1 1 calc R . .
O2 O -0.2521(2) 0.8499(2) 0.21304(17) 0.0493(5) Uani 1 1 d . . .
O3 O -0.0433(2) 1.0052(2) 0.16511(17) 0.0497(5) Uani 1 1 d . . .
N1 N -0.1841(2) 0.5972(2) 0.08583(18) 0.0392(5) Uani 1 1 d . . .
H1A H -0.2260 0.5196 0.1220 0.047 Uiso 1 1 calc R . .
C12 C -0.2720(3) 0.6985(3) 0.0438(2) 0.0363(5) Uani 1 1 d . . .
N3 N -0.1997(2) 1.0373(2) 0.04453(18) 0.0389(5) Uani 1 1 d . . .
H3B H -0.1297 1.0857 -0.0020 0.047 Uiso 1 1 calc R . .
C16 C -0.2984(3) 1.0704(3) 0.3298(2) 0.0353(5) Uani 1 1 d . . .
C15 C -0.2929(3) 1.0891(3) 0.2244(2) 0.0347(5) Uani 1 1 d . . .
C11 C -0.0386(3) 0.6038(3) 0.07754(19) 0.0334(5) Uani 1 1 d . . .
C26 C -0.4461(3) 1.2703(3) 0.3085(2) 0.0364(5) Uani 1 1 d . . .
C7 C 0.1823(3) 0.3317(3) 0.2081(2) 0.0427(6) Uani 1 1 d . . .
H7A H 0.2699 0.2952 0.2298 0.051 Uiso 1 1 calc R . .
C28 C -0.3618(3) 1.1949(3) 0.1635(2) 0.0371(5) Uani 1 1 d . . .
H28A H -0.3570 1.2057 0.0944 0.045 Uiso 1 1 calc R . .
C29 C -0.3748(3) 1.1635(3) 0.3710(2) 0.0347(5) Uani 1 1 d . . .
C10 C 0.0215(3) 0.4775(3) 0.13272(19) 0.0330(5) Uani 1 1 d . . .
C27 C -0.4370(3) 1.2833(3) 0.2052(2) 0.0383(5) Uani 1 1 d . . .
H27A H -0.4825 1.3530 0.1636 0.046 Uiso 1 1 calc R . .
C17 C -0.2270(3) 0.9652(3) 0.3966(2) 0.0446(6) Uani 1 1 d . . .
H17A H -0.1777 0.9023 0.3716 0.054 Uiso 1 1 calc R . .
C9 C -0.0518(3) 0.3506(3) 0.1952(2) 0.0367(5) Uani 1 1 d . . .
H9A H -0.1532 0.3294 0.2045 0.044 Uiso 1 1 calc R . .
C13 C -0.2820(3) 0.9340(3) -0.0659(2) 0.0381(5) Uani 1 1 d . . .
H13A H -0.3666 0.9103 -0.0835 0.046 Uiso 1 1 calc R . .
H13B H -0.2206 0.9936 -0.1293 0.046 Uiso 1 1 calc R . .
C25 C -0.5221(3) 1.3624(3) 0.3528(2) 0.0443(6) Uani 1 1 d . . .
H25A H -0.5685 1.4321 0.3120 0.053 Uiso 1 1 calc R . .
C30 C -0.3798(3) 1.1533(3) 0.4763(2) 0.0387(5) Uani 1 1 d . . .
C14 C -0.3244(3) 1.0064(3) 0.0115(2) 0.0410(6) Uani 1 1 d . . .
H14A H -0.3692 1.0893 -0.0204 0.049 Uiso 1 1 calc R . .
H14B H -0.3932 0.9501 0.0720 0.049 Uiso 1 1 calc R . .
C8 C 0.0470(3) 0.2614(3) 0.2416(2) 0.0426(6) Uani 1 1 d . . .
H8A H 0.0257 0.1683 0.2899 0.051 Uiso 1 1 calc R . .
C23 C -0.4554(3) 1.2462(3) 0.5173(2) 0.0445(6) Uani 1 1 d . . .
C24 C -0.5278(3) 1.3506(3) 0.4522(3) 0.0482(7) Uani 1 1 d . . .
H24A H -0.5794 1.4110 0.4790 0.058 Uiso 1 1 calc R . .
C4 C 0.0976(5) 0.5510(5) 0.3495(3) 0.0679(11) Uani 1 1 d . . .
H4A H 0.1842 0.6097 0.3230 0.081 Uiso 1 1 calc R . .
C18 C -0.2312(4) 0.9575(3) 0.4951(2) 0.0502(7) Uani 1 1 d . . .
H18A H -0.1835 0.8891 0.5359 0.060 Uiso 1 1 calc R . .
C19 C -0.3054(3) 1.0495(3) 0.5390(2) 0.0460(6) Uani 1 1 d . . .
C20 C -0.3088(4) 1.0446(4) 0.6405(3) 0.0590(9) Uani 1 1 d . . .
H20A H -0.2599 0.9784 0.6822 0.071 Uiso 1 1 calc R . .
C22 C -0.4558(4) 1.2356(4) 0.6202(2) 0.0543(8) Uani 1 1 d . . .
H22A H -0.5054 1.2963 0.6478 0.065 Uiso 1 1 calc R . .
C21 C -0.3830(4) 1.1357(4) 0.6796(3) 0.0620(9) Uani 1 1 d . . .
H21A H -0.3838 1.1296 0.7473 0.074 Uiso 1 1 calc R . .
C3 C -0.0408(6) 0.5866(5) 0.3269(3) 0.0818(15) Uani 1 1 d . . .
H3C H -0.0659 0.6743 0.2818 0.098 Uiso 1 1 calc R . .
C5 C 0.0833(4) 0.4195(4) 0.4178(3) 0.0609(9) Uani 1 1 d . . .
H5A H 0.1603 0.3675 0.4464 0.073 Uiso 1 1 calc R . .
C2 C -0.1334(4) 0.4730(6) 0.3830(3) 0.0756(13) Uani 1 1 d . . .
H2C H -0.2346 0.4669 0.3828 0.091 Uiso 1 1 calc R . .
C1 C -0.0568(5) 0.3705(5) 0.4378(3) 0.0703(11) Uani 1 1 d . . .
H1B H -0.0945 0.2795 0.4833 0.084 Uiso 1 1 calc R . .
C6 C 0.1678(3) 0.4648(3) 0.1411(2) 0.0397(6) Uani 1 1 d . . .
H6A H 0.2437 0.5354 0.1069 0.048 Uiso 1 1 calc R . .

loop_
_atom_site_aniso_label
_atom_site_aniso_U_11
_atom_site_aniso_U_22
_atom_site_aniso_U_33
_atom_site_aniso_U_23
_atom_site_aniso_U_13
_atom_site_aniso_U_12
Fe1 0.0288(2) 0.0472(2) 0.0366(2) -0.01972(17) -0.00961(15) 0.00460(15)
S2 0.0275(3) 0.0356(3) 0.0422(3) -0.0107(3) -0.0048(2) 0.0018(2)
S1 0.0302(4) 0.0440(4) 0.0858(6) -0.0023(4) -0.0152(4) -0.0020(3)
O1 0.0351(10) 0.0438(11) 0.0487(11) -0.0064(9) -0.0098(8) -0.0064(8)
N2 0.0298(10) 0.0362(11) 0.0372(10) -0.0109(9) -0.0074(8) 0.0017(8)
O2 0.0495(12) 0.0344(10) 0.0531(12) -0.0091(9) -0.0005(9) 0.0013(8)
O3 0.0280(9) 0.0631(13) 0.0553(12) -0.0179(10) -0.0097(8) 0.0032(9)
N1 0.0295(10) 0.0369(11) 0.0462(12) -0.0077(10) -0.0097(9) -0.0017(8)
C12 0.0320(12) 0.0374(12) 0.0411(13) -0.0142(10) -0.0105(10) 0.0006(10)
N3 0.0297(10) 0.0411(11) 0.0422(11) -0.0127(10) -0.0032(9) -0.0051(9)
C16 0.0285(11) 0.0329(12) 0.0393(12) -0.0058(10) -0.0077(10) -0.0037(9)
C15 0.0290(11) 0.0325(11) 0.0414(13) -0.0114(10) -0.0080(10) 0.0004(9)
C11 0.0265(11) 0.0397(12) 0.0353(12) -0.0148(10) -0.0062(9) -0.0016(9)
C26 0.0273(11) 0.0365(12) 0.0411(13) -0.0086(10) -0.0078(9) 0.0004(9)
C7 0.0314(13) 0.0543(16) 0.0491(15) -0.0255(13) -0.0119(11) 0.0106(11)
C28 0.0311(12) 0.0374(13) 0.0398(13) -0.0084(10) -0.0107(10) 0.0003(10)
C29 0.0267(11) 0.0340(12) 0.0376(12) -0.0065(10) -0.0055(9) -0.0023(9)
C10 0.0281(11) 0.0384(12) 0.0350(11) -0.0159(10) -0.0074(9) 0.0018(9)
C27 0.0301(12) 0.0366(12) 0.0448(13) -0.0082(11) -0.0126(10) 0.0038(10)
C17 0.0431(15) 0.0387(14) 0.0496(15) -0.0106(12) -0.0149(12) 0.0073(11)
C9 0.0304(12) 0.0406(13) 0.0436(13) -0.0178(11) -0.0119(10) -0.0015(10)
C13 0.0326(12) 0.0385(13) 0.0395(13) -0.0076(11) -0.0110(10) 0.0006(10)
C25 0.0346(13) 0.0428(14) 0.0530(16) -0.0148(13) -0.0089(11) 0.0064(11)
C30 0.0307(12) 0.0408(13) 0.0377(12) -0.0072(11) -0.0038(10) -0.0047(10)
C14 0.0280(12) 0.0406(13) 0.0547(16) -0.0166(12) -0.0108(11) 0.0029(10)
C8 0.0431(15) 0.0384(13) 0.0494(15) -0.0158(12) -0.0167(12) 0.0054(11)
C23 0.0349(13) 0.0498(16) 0.0431(14) -0.0137(12) -0.0003(11) -0.0074(12)
C24 0.0382(14) 0.0503(16) 0.0546(17) -0.0208(14) -0.0043(12) 0.0039(12)
C4 0.079(3) 0.078(3) 0.063(2) -0.047(2) -0.0089(19) -0.014(2)
C18 0.0546(18) 0.0415(15) 0.0477(16) -0.0020(12) -0.0218(14) 0.0072(13)
C19 0.0447(15) 0.0443(15) 0.0396(14) -0.0030(12) -0.0093(11) -0.0053(12)
C20 0.063(2) 0.062(2) 0.0401(15) -0.0011(14) -0.0147(14) -0.0034(16)
C22 0.0530(18) 0.0608(19) 0.0426(15) -0.0173(14) 0.0015(13) -0.0035(15)
C21 0.070(2) 0.070(2) 0.0359(15) -0.0111(15) -0.0045(14) -0.0043(18)
C3 0.128(4) 0.079(3) 0.064(2) -0.050(2) -0.043(3) 0.056(3)
C5 0.065(2) 0.083(3) 0.0505(18) -0.0353(18) -0.0281(16) 0.0179(19)
C2 0.0444(19) 0.133(4) 0.070(2) -0.067(3) -0.0044(17) 0.017(2)
C1 0.073(3) 0.094(3) 0.0405(16) -0.0266(18) 0.0001(16) -0.009(2)
C6 0.0269(12) 0.0525(15) 0.0423(13) -0.0225(12) -0.0035(10) -0.0007(11)

loop_
_atom_type_symbol
_atom_type_description
_atom_type_scat_dispersion_real
_atom_type_scat_dispersion_imag
_atom_type_scat_source
C C 0.0033 0.0016 'International Tables Vol C Tables 4.2.6.8 and 6.1.1.4'
H H 0.0000 0.0000 'International Tables Vol C Tables 4.2.6.8 and 6.1.1.4'
N N 0.0061 0.0033 'International Tables Vol C Tables 4.2.6.8 and 6.1.1.4'
O O 0.0106 0.0060 'International Tables Vol C Tables 4.2.6.8 and 6.1.1.4'
S S 0.1246 0.1234 'International Tables Vol C Tables 4.2.6.8 and 6.1.1.4'
Fe Fe 0.3463 0.8444 'International Tables Vol C Tables 4.2.6.8 and 6.1.1.4'

loop_
_geom_angle_atom_site_label_1
_geom_angle_atom_site_label_2
_geom_angle_atom_site_label_3
_geom_angle
_geom_angle_site_symmetry_1
_geom_angle_site_symmetry_3
C10 Fe1 C3 107.85(14) . .
C10 Fe1 C9 41.50(10) . .
C3 Fe1 C9 126.90(16) . .
C10 Fe1 C4 128.02(15) . .
C3 Fe1 C4 41.65(19) . .
C9 Fe1 C4 166.34(16) . .
C10 Fe1 C6 41.60(10) . .
C3 Fe1 C6 120.22(18) . .
C9 Fe1 C6 69.41(11) . .
C4 Fe1 C6 108.35(14) . .
C10 Fe1 C5 165.53(15) . .
C3 Fe1 C5 67.61(16) . .
C9 Fe1 C5 152.23(15) . .
C4 Fe1 C5 39.55(17) . .
C6 Fe1 C5 127.57(14) . .
C10 Fe1 C2 119.08(15) . .
C3 Fe1 C2 40.4(2) . .
C9 Fe1 C2 107.33(14) . .
C4 Fe1 C2 68.54(18) . .
C6 Fe1 C2 154.49(19) . .
C5 Fe1 C2 67.09(16) . .
C10 Fe1 C1 152.57(15) . .
C3 Fe1 C1 67.6(2) . .
C9 Fe1 C1 118.06(15) . .
C4 Fe1 C1 67.70(17) . .
C6 Fe1 C1 164.51(16) . .
C5 Fe1 C1 40.07(17) . .
C2 Fe1 C1 39.7(2) . .
C10 Fe1 C8 68.98(11) . .
C3 Fe1 C8 163.9(2) . .
C9 Fe1 C8 40.46(11) . .
C4 Fe1 C8 152.45(17) . .
C6 Fe1 C8 68.59(12) . .
C5 Fe1 C8 119.28(14) . .
C2 Fe1 C8 126.22(18) . .
C1 Fe1 C8 107.54(16) . .
C10 Fe1 C7 68.85(11) . .
C3 Fe1 C7 154.5(2) . .
C9 Fe1 C7 68.34(11) . .
C4 Fe1 C7 119.29(16) . .
C6 Fe1 C7 40.43(12) . .
C5 Fe1 C7 108.93(14) . .
C2 Fe1 C7 163.70(19) . .
C1 Fe1 C7 127.13(17) . .
C8 Fe1 C7 40.49(12) . .
O2 S2 O3 118.70(14) . .
O2 S2 N3 108.08(13) . .
O3 S2 N3 106.49(12) . .
O2 S2 C15 108.57(13) . .
O3 S2 C15 106.94(13) . .
N3 S2 C15 107.58(12) . .
C12 N2 C13 124.1(2) . .
C12 N2 H2A 118.0 . .
C13 N2 H2A 118.0 . .
C11 N1 C12 128.9(2) . .
C11 N1 H1A 115.5 . .
C12 N1 H1A 115.5 . .
N2 C12 N1 116.3(2) . .
N2 C12 S1 125.2(2) . .
N1 C12 S1 118.4(2) . .
C14 N3 S2 122.16(19) . .
C14 N3 H3B 118.9 . .
S2 N3 H3B 118.9 . .
C15 C16 C29 117.9(2) . .
C15 C16 C17 123.9(3) . .
C29 C16 C17 118.2(2) . .
C28 C15 C16 120.9(2) . .
C28 C15 S2 118.5(2) . .
C16 C15 S2 120.56(19) . .
O1 C11 N1 122.4(2) . .
O1 C11 C10 122.6(2) . .
N1 C11 C10 115.0(2) . .
C27 C26 C29 118.7(2) . .
C27 C26 C25 122.2(2) . .
C29 C26 C25 119.1(2) . .
C6 C7 C8 108.6(2) . .
C6 C7 Fe1 68.81(16) . .
C8 C7 Fe1 69.65(16) . .
C6 C7 H7A 125.7 . .
C8 C7 H7A 125.7 . .
Fe1 C7 H7A 125.7 . .
C27 C28 C15 120.5(2) . .
C27 C28 H28A 119.8 . .
C15 C28 H28A 119.8 . .
C16 C29 C26 120.8(2) . .
C16 C29 C30 120.6(2) . .
C26 C29 C30 118.6(2) . .
C9 C10 C6 107.6(2) . .
C9 C10 C11 128.2(2) . .
C6 C10 C11 124.0(2) . .
C9 C10 Fe1 69.94(14) . .
C6 C10 Fe1 70.15(15) . .
C11 C10 Fe1 120.73(17) . .
C28 C27 C26 121.3(2) . .
C28 C27 H27A 119.3 . .
C26 C27 H27A 119.3 . .
C18 C17 C16 120.6(3) . .
C18 C17 H17A 119.7 . .
C16 C17 H17A 119.7 . .
C8 C9 C10 108.2(2) . .
C8 C9 Fe1 70.92(15) . .
C10 C9 Fe1 68.56(14) . .
C8 C9 H9A 125.9 . .
C10 C9 H9A 125.9 . .
Fe1 C9 H9A 125.9 . .
N2 C13 C14 110.7(2) . .
N2 C13 H13A 109.5 . .
C14 C13 H13A 109.5 . .
N2 C13 H13B 109.5 . .
C14 C13 H13B 109.5 . .
H13A C13 H13B 108.1 . .
C24 C25 C26 121.7(3) . .
C24 C25 H25A 119.2 . .
C26 C25 H25A 119.2 . .
C23 C30 C19 119.9(3) . .
C23 C30 C29 120.7(3) . .
C19 C30 C29 119.4(3) . .
N3 C14 C13 111.1(2) . .
N3 C14 H14A 109.4 . .
C13 C14 H14A 109.4 . .
N3 C14 H14B 109.4 . .
C13 C14 H14B 109.4 . .
H14A C14 H14B 108.0 . .
C9 C8 C7 108.0(3) . .
C9 C8 Fe1 68.63(15) . .
C7 C8 Fe1 69.86(16) . .
C9 C8 H8A 126.0 . .
C7 C8 H8A 126.0 . .
Fe1 C8 H8A 126.0 . .
C22 C23 C30 119.5(3) . .
C22 C23 C24 121.7(3) . .
C30 C23 C24 118.8(3) . .
C25 C24 C23 121.0(3) . .
C25 C24 H24A 119.5 . .
C23 C24 H24A 119.5 . .
C5 C4 C3 106.6(4) . .
C5 C4 Fe1 70.4(2) . .
C3 C4 Fe1 68.9(2) . .
C5 C4 H4A 126.7 . .
C3 C4 H4A 126.7 . .
Fe1 C4 H4A 126.7 . .
C17 C18 C19 122.9(3) . .
C17 C18 H18A 118.6 . .
C19 C18 H18A 118.6 . .
C20 C19 C18 123.7(3) . .
C20 C19 C30 118.0(3) . .
C18 C19 C30 118.3(3) . .
C21 C20 C19 121.4(3) . .
C21 C20 H20A 119.3 . .
C19 C20 H20A 119.3 . .
C21 C22 C23 120.0(3) . .
C21 C22 H22A 120.0 . .
C23 C22 H22A 120.0 . .
C22 C21 C20 121.1(3) . .
C22 C21 H21A 119.4 . .
C20 C21 H21A 119.4 . .
C2 C3 C4 107.3(4) . .
C2 C3 Fe1 70.3(2) . .
C4 C3 Fe1 69.4(2) . .
C2 C3 H3C 126.4 . .
C4 C3 H3C 126.4 . .
Fe1 C3 H3C 126.4 . .
C4 C5 C1 109.7(4) . .
C4 C5 Fe1 70.0(2) . .
C1 C5 Fe1 70.00(19) . .
C4 C5 H5A 125.1 . .
C1 C5 H5A 125.1 . .
Fe1 C5 H5A 125.1 . .
C1 C2 C3 108.3(4) . .
C1 C2 Fe1 70.1(2) . .
C3 C2 Fe1 69.3(2) . .
C1 C2 H2C 125.8 . .
C3 C2 H2C 125.8 . .
Fe1 C2 H2C 125.8 . .
C2 C1 C5 108.2(4) . .
C2 C1 Fe1 70.1(2) . .
C5 C1 Fe1 69.9(2) . .
C2 C1 H1B 125.9 . .
C5 C1 H1B 125.9 . .
Fe1 C1 H1B 125.9 . .
C7 C6 C10 107.6(2) . .
C7 C6 Fe1 70.76(16) . .
C10 C6 Fe1 68.25(14) . .
C7 C6 H6A 126.2 . .
C10 C6 H6A 126.2 . .
Fe1 C6 H6A 126.2 . .

loop_
_geom_bond_atom_site_label_1
_geom_bond_atom_site_label_2
_geom_bond_distance
_geom_bond_site_symmetry_2
Fe1 C10 2.010(2) .
Fe1 C3 2.027(4) .
Fe1 C9 2.028(2) .
Fe1 C4 2.034(3) .
Fe1 C6 2.035(3) .
Fe1 C5 2.039(3) .
Fe1 C2 2.039(3) .
Fe1 C1 2.040(3) .
Fe1 C8 2.058(3) .
Fe1 C7 2.061(3) .
S2 O2 1.430(2) .
S2 O3 1.439(2) .
S2 N3 1.604(2) .
S2 C15 1.779(3) .
S1 C12 1.679(3) .
O1 C11 1.228(3) .
N2 C12 1.315(3) .
N2 C13 1.448(3) .
N2 H2A 0.8600 .
N1 C11 1.382(3) .
N1 C12 1.387(3) .
N1 H1A 0.8600 .
N3 C14 1.468(3) .
N3 H3B 0.8600 .
C16 C15 1.414(4) .
C16 C29 1.420(4) .
C16 C17 1.445(4) .
C15 C28 1.396(4) .
C11 C10 1.463(4) .
C26 C27 1.394(4) .
C26 C29 1.426(4) .
C26 C25 1.434(4) .
C7 C6 1.416(4) .
C7 C8 1.425(4) .
C7 H7A 0.9800 .
C28 C27 1.378(4) .
C28 H28A 0.9300 .
C29 C30 1.437(4) .
C10 C9 1.431(4) .
C10 C6 1.437(3) .
C27 H27A 0.9300 .
C17 C18 1.351(4) .
C17 H17A 0.9300 .
C9 C8 1.413(4) .
C9 H9A 0.9800 .
C13 C14 1.523(4) .
C13 H13A 0.9700 .
C13 H13B 0.9700 .
C25 C24 1.349(4) .
C25 H25A 0.9300 .
C30 C23 1.414(4) .
C30 C19 1.427(4) .
C14 H14A 0.9700 .
C14 H14B 0.9700 .
C8 H8A 0.9800 .
C23 C22 1.412(4) .
C23 C24 1.434(5) .
C24 H24A 0.9300 .
C4 C5 1.378(6) .
C4 C3 1.444(7) .
C4 H4A 0.9800 .
C18 C19 1.423(5) .
C18 H18A 0.9300 .
C19 C20 1.405(4) .
C20 C21 1.378(6) .
C20 H20A 0.9300 .
C22 C21 1.375(5) .
C22 H22A 0.9300 .
C21 H21A 0.9300 .
C3 C2 1.404(7) .
C3 H3C 0.9800 .
C5 C1 1.397(6) .
C5 H5A 0.9800 .
C2 C1 1.386(7) .
C2 H2C 0.9800 .
C1 H1B 0.9800 .
C6 H6A 0.9800 .

loop_
_geom_torsion_atom_site_label_1
_geom_torsion_atom_site_label_2
_geom_torsion_atom_site_label_3
_geom_torsion_atom_site_label_4
_geom_torsion
_geom_torsion_site_symmetry_1
_geom_torsion_site_symmetry_2
_geom_torsion_site_symmetry_3
_geom_torsion_site_symmetry_4
C13 N2 C12 N1 -173.7(2) . . . .
C13 N2 C12 S1 7.6(4) . . . .
C11 N1 C12 N2 8.2(4) . . . .
C11 N1 C12 S1 -173.0(2) . . . .
O2 S2 N3 C14 38.1(2) . . . .
O3 S2 N3 C14 166.7(2) . . . .
C15 S2 N3 C14 -78.9(2) . . . .
C29 C16 C15 C28 -0.7(4) . . . .
C17 C16 C15 C28 -178.5(2) . . . .
C29 C16 C15 S2 175.86(18) . . . .
C17 C16 C15 S2 -2.0(4) . . . .
O2 S2 C15 C28 -116.9(2) . . . .
O3 S2 C15 C28 114.0(2) . . . .
N3 S2 C15 C28 -0.1(2) . . . .
O2 S2 C15 C16 66.5(2) . . . .
O3 S2 C15 C16 -62.7(2) . . . .
N3 S2 C15 C16 -176.77(19) . . . .
C12 N1 C11 O1 -1.1(4) . . . .
C12 N1 C11 C10 179.5(2) . . . .
C10 Fe1 C7 C6 38.53(15) . . . .
C3 Fe1 C7 C6 -48.7(4) . . . .
C9 Fe1 C7 C6 83.26(17) . . . .
C4 Fe1 C7 C6 -84.2(2) . . . .
C5 Fe1 C7 C6 -126.24(19) . . . .
C2 Fe1 C7 C6 160.8(5) . . . .
C1 Fe1 C7 C6 -167.2(2) . . . .
C8 Fe1 C7 C6 120.5(2) . . . .
C10 Fe1 C7 C8 -82.00(17) . . . .
C3 Fe1 C7 C8 -169.3(3) . . . .
C9 Fe1 C7 C8 -37.27(17) . . . .
C4 Fe1 C7 C8 155.3(2) . . . .
C6 Fe1 C7 C8 -120.5(2) . . . .
C5 Fe1 C7 C8 113.2(2) . . . .
C2 Fe1 C7 C8 40.3(5) . . . .
C1 Fe1 C7 C8 72.3(2) . . . .
C16 C15 C28 C27 -0.1(4) . . . .
S2 C15 C28 C27 -176.7(2) . . . .
C15 C16 C29 C26 1.4(4) . . . .
C17 C16 C29 C26 179.4(2) . . . .
C15 C16 C29 C30 -177.6(2) . . . .
C17 C16 C29 C30 0.4(4) . . . .
C27 C26 C29 C16 -1.3(4) . . . .
C25 C26 C29 C16 -179.9(2) . . . .
C27 C26 C29 C30 177.7(2) . . . .
C25 C26 C29 C30 -0.9(4) . . . .
O1 C11 C10 C9 179.1(3) . . . .
N1 C11 C10 C9 -1.5(4) . . . .
O1 C11 C10 C6 5.7(4) . . . .
N1 C11 C10 C6 -174.9(2) . . . .
O1 C11 C10 Fe1 91.4(3) . . . .
N1 C11 C10 Fe1 -89.2(2) . . . .
C3 Fe1 C10 C9 -126.0(2) . . . .
C4 Fe1 C10 C9 -167.9(2) . . . .
C6 Fe1 C10 C9 118.3(2) . . . .
C5 Fe1 C10 C9 164.7(5) . . . .
C2 Fe1 C10 C9 -83.4(2) . . . .
C1 Fe1 C10 C9 -50.5(4) . . . .
C8 Fe1 C10 C9 37.27(16) . . . .
C7 Fe1 C10 C9 80.80(17) . . . .
C3 Fe1 C10 C6 115.7(2) . . . .
C9 Fe1 C10 C6 -118.3(2) . . . .
C4 Fe1 C10 C6 73.8(2) . . . .
C5 Fe1 C10 C6 46.4(6) . . . .
C2 Fe1 C10 C6 158.3(2) . . . .
C1 Fe1 C10 C6 -168.8(3) . . . .
C8 Fe1 C10 C6 -81.02(18) . . . .
C7 Fe1 C10 C6 -37.48(17) . . . .
C3 Fe1 C10 C11 -2.8(3) . . . .
C9 Fe1 C10 C11 123.2(3) . . . .
C4 Fe1 C10 C11 -44.7(3) . . . .
C6 Fe1 C10 C11 -118.5(3) . . . .
C5 Fe1 C10 C11 -72.1(6) . . . .
C2 Fe1 C10 C11 39.8(3) . . . .
C1 Fe1 C10 C11 72.8(4) . . . .
C8 Fe1 C10 C11 160.5(2) . . . .
C7 Fe1 C10 C11 -156.0(2) . . . .
C15 C28 C27 C26 0.2(4) . . . .
C29 C26 C27 C28 0.5(4) . . . .
C25 C26 C27 C28 179.1(2) . . . .
C15 C16 C17 C18 176.7(3) . . . .
C29 C16 C17 C18 -1.1(4) . . . .
C6 C10 C9 C8 0.3(3) . . . .
C11 C10 C9 C8 -174.0(2) . . . .
Fe1 C10 C9 C8 -60.07(19) . . . .
C6 C10 C9 Fe1 60.33(17) . . . .
C11 C10 C9 Fe1 -113.9(3) . . . .
C10 Fe1 C9 C8 119.4(2) . . . .
C3 Fe1 C9 C8 -166.3(2) . . . .
C4 Fe1 C9 C8 163.8(6) . . . .
C6 Fe1 C9 C8 80.76(18) . . . .
C5 Fe1 C9 C8 -52.4(3) . . . .
C2 Fe1 C9 C8 -126.0(2) . . . .
C1 Fe1 C9 C8 -84.3(2) . . . .
C7 Fe1 C9 C8 37.29(18) . . . .
C3 Fe1 C9 C10 74.3(3) . . . .
C4 Fe1 C9 C10 44.4(6) . . . .
C6 Fe1 C9 C10 -38.65(15) . . . .
C5 Fe1 C9 C10 -171.9(3) . . . .
C2 Fe1 C9 C10 114.6(2) . . . .
C1 Fe1 C9 C10 156.3(2) . . . .
C8 Fe1 C9 C10 -119.4(2) . . . .
C7 Fe1 C9 C10 -82.12(16) . . . .
C12 N2 C13 C14 79.9(3) . . . .
C27 C26 C25 C24 -178.6(3) . . . .
C29 C26 C25 C24 0.0(4) . . . .
C16 C29 C30 C23 179.7(2) . . . .
C26 C29 C30 C23 0.7(4) . . . .
C16 C29 C30 C19 0.9(4) . . . .
C26 C29 C30 C19 -178.1(2) . . . .
S2 N3 C14 C13 -121.8(2) . . . .
N2 C13 C14 N3 56.1(3) . . . .
C10 C9 C8 C7 -0.3(3) . . . .
Fe1 C9 C8 C7 -58.9(2) . . . .
C10 C9 C8 Fe1 58.60(18) . . . .
C6 C7 C8 C9 0.2(3) . . . .
Fe1 C7 C8 C9 58.15(19) . . . .
C6 C7 C8 Fe1 -57.9(2) . . . .
C10 Fe1 C8 C9 -38.20(16) . . . .
C3 Fe1 C8 C9 43.3(6) . . . .
C4 Fe1 C8 C9 -171.8(3) . . . .
C6 Fe1 C8 C9 -82.98(18) . . . .
C5 Fe1 C8 C9 154.95(19) . . . .
C2 Fe1 C8 C9 73.1(2) . . . .
C1 Fe1 C8 C9 112.9(2) . . . .
C7 Fe1 C8 C9 -119.9(2) . . . .
C10 Fe1 C8 C7 81.65(18) . . . .
C3 Fe1 C8 C7 163.2(5) . . . .
C9 Fe1 C8 C7 119.9(2) . . . .
C4 Fe1 C8 C7 -52.0(4) . . . .
C6 Fe1 C8 C7 36.87(17) . . . .
C5 Fe1 C8 C7 -85.2(2) . . . .
C2 Fe1 C8 C7 -167.0(2) . . . .
C1 Fe1 C8 C7 -127.2(2) . . . .
C19 C30 C23 C22 0.3(4) . . . .
C29 C30 C23 C22 -178.5(3) . . . .
C19 C30 C23 C24 179.2(3) . . . .
C29 C30 C23 C24 0.4(4) . . . .
C26 C25 C24 C23 1.2(5) . . . .
C22 C23 C24 C25 177.5(3) . . . .
C30 C23 C24 C25 -1.4(4) . . . .
C10 Fe1 C4 C5 -169.6(2) . . . .
C3 Fe1 C4 C5 117.5(4) . . . .
C9 Fe1 C4 C5 154.4(5) . . . .
C6 Fe1 C4 C5 -127.4(2) . . . .
C2 Fe1 C4 C5 79.6(3) . . . .
C1 Fe1 C4 C5 36.6(3) . . . .
C8 Fe1 C4 C5 -48.7(4) . . . .
C7 Fe1 C4 C5 -84.6(3) . . . .
C10 Fe1 C4 C3 72.9(3) . . . .
C9 Fe1 C4 C3 36.9(7) . . . .
C6 Fe1 C4 C3 115.1(3) . . . .
C5 Fe1 C4 C3 -117.5(4) . . . .
C2 Fe1 C4 C3 -37.9(3) . . . .
C1 Fe1 C4 C3 -80.8(3) . . . .
C8 Fe1 C4 C3 -166.1(3) . . . .
C7 Fe1 C4 C3 158.0(3) . . . .
C16 C17 C18 C19 0.5(5) . . . .
C17 C18 C19 C20 -178.8(3) . . . .
C17 C18 C19 C30 0.8(5) . . . .
C23 C30 C19 C20 -0.7(4) . . . .
C29 C30 C19 C20 178.1(3) . . . .
C23 C30 C19 C18 179.7(3) . . . .
C29 C30 C19 C18 -1.5(4) . . . .
C18 C19 C20 C21 -179.6(3) . . . .
C30 C19 C20 C21 0.8(5) . . . .
C30 C23 C22 C21 0.1(5) . . . .
C24 C23 C22 C21 -178.8(3) . . . .
C23 C22 C21 C20 -0.1(6) . . . .
C19 C20 C21 C22 -0.4(6) . . . .
C5 C4 C3 C2 -0.3(4) . . . .
Fe1 C4 C3 C2 60.4(2) . . . .
C5 C4 C3 Fe1 -60.7(2) . . . .
C10 Fe1 C3 C2 114.2(2) . . . .
C9 Fe1 C3 C2 72.1(3) . . . .
C4 Fe1 C3 C2 -118.1(4) . . . .
C6 Fe1 C3 C2 158.0(2) . . . .
C5 Fe1 C3 C2 -80.5(3) . . . .
C1 Fe1 C3 C2 -37.0(3) . . . .
C8 Fe1 C3 C2 38.3(6) . . . .
C7 Fe1 C3 C2 -167.7(3) . . . .
C10 Fe1 C3 C4 -127.7(2) . . . .
C9 Fe1 C3 C4 -169.8(2) . . . .
C6 Fe1 C3 C4 -83.9(3) . . . .
C5 Fe1 C3 C4 37.7(2) . . . .
C2 Fe1 C3 C4 118.1(4) . . . .
C1 Fe1 C3 C4 81.2(3) . . . .
C8 Fe1 C3 C4 156.4(5) . . . .
C7 Fe1 C3 C4 -49.5(4) . . . .
C3 C4 C5 C1 0.8(4) . . . .
Fe1 C4 C5 C1 -58.9(3) . . . .
C3 C4 C5 Fe1 59.7(2) . . . .
C10 Fe1 C5 C4 34.8(6) . . . .
C3 Fe1 C5 C4 -39.6(3) . . . .
C9 Fe1 C5 C4 -167.3(3) . . . .
C6 Fe1 C5 C4 72.1(3) . . . .
C2 Fe1 C5 C4 -83.6(3) . . . .
C1 Fe1 C5 C4 -120.9(4) . . . .
C8 Fe1 C5 C4 156.5(2) . . . .
C7 Fe1 C5 C4 113.4(3) . . . .
C10 Fe1 C5 C1 155.7(5) . . . .
C3 Fe1 C5 C1 81.3(3) . . . .
C9 Fe1 C5 C1 -46.4(4) . . . .
C4 Fe1 C5 C1 120.9(4) . . . .
C6 Fe1 C5 C1 -167.0(3) . . . .
C2 Fe1 C5 C1 37.4(3) . . . .
C8 Fe1 C5 C1 -82.5(3) . . . .
C7 Fe1 C5 C1 -125.7(3) . . . .
C4 C3 C2 C1 -0.3(4) . . . .
Fe1 C3 C2 C1 59.5(3) . . . .
C4 C3 C2 Fe1 -59.8(2) . . . .
C10 Fe1 C2 C1 156.9(2) . . . .
C3 Fe1 C2 C1 -119.5(4) . . . .
C9 Fe1 C2 C1 113.3(3) . . . .
C4 Fe1 C2 C1 -80.5(3) . . . .
C6 Fe1 C2 C1 -168.3(3) . . . .
C5 Fe1 C2 C1 -37.7(3) . . . .
C8 Fe1 C2 C1 72.7(3) . . . .
C7 Fe1 C2 C1 41.4(6) . . . .
C10 Fe1 C2 C3 -83.6(3) . . . .
C9 Fe1 C2 C3 -127.2(2) . . . .
C4 Fe1 C2 C3 39.0(3) . . . .
C6 Fe1 C2 C3 -48.8(4) . . . .
C5 Fe1 C2 C3 81.9(3) . . . .
C1 Fe1 C2 C3 119.5(4) . . . .
C8 Fe1 C2 C3 -167.7(2) . . . .
C7 Fe1 C2 C3 160.9(4) . . . .
C3 C2 C1 C5 0.8(4) . . . .
Fe1 C2 C1 C5 59.8(3) . . . .
C3 C2 C1 Fe1 -59.0(3) . . . .
C4 C5 C1 C2 -1.0(4) . . . .
Fe1 C5 C1 C2 -60.0(3) . . . .
C4 C5 C1 Fe1 58.9(3) . . . .
C10 Fe1 C1 C2 -48.1(5) . . . .
C3 Fe1 C1 C2 37.6(3) . . . .
C9 Fe1 C1 C2 -83.5(3) . . . .
C4 Fe1 C1 C2 82.8(3) . . . .
C6 Fe1 C1 C2 160.9(5) . . . .
C5 Fe1 C1 C2 119.0(4) . . . .
C8 Fe1 C1 C2 -126.1(3) . . . .
C7 Fe1 C1 C2 -166.5(2) . . . .
C10 Fe1 C1 C5 -167.1(3) . . . .
C3 Fe1 C1 C5 -81.4(3) . . . .
C9 Fe1 C1 C5 157.5(2) . . . .
C4 Fe1 C1 C5 -36.2(3) . . . .
C6 Fe1 C1 C5 41.9(7) . . . .
C2 Fe1 C1 C5 -119.0(4) . . . .
C8 Fe1 C1 C5 114.9(3) . . . .
C7 Fe1 C1 C5 74.5(3) . . . .
C8 C7 C6 C10 -0.1(3) . . . .
Fe1 C7 C6 C10 -58.50(18) . . . .
C8 C7 C6 Fe1 58.4(2) . . . .
C9 C10 C6 C7 -0.1(3) . . . .
C11 C10 C6 C7 174.4(2) . . . .
Fe1 C10 C6 C7 60.08(19) . . . .
C9 C10 C6 Fe1 -60.20(17) . . . .
C11 C10 C6 Fe1 114.3(2) . . . .
C10 Fe1 C6 C7 -118.9(2) . . . .
C3 Fe1 C6 C7 158.0(2) . . . .
C9 Fe1 C6 C7 -80.39(17) . . . .
C4 Fe1 C6 C7 113.9(2) . . . .
C5 Fe1 C6 C7 74.2(2) . . . .
C2 Fe1 C6 C7 -167.6(3) . . . .
C1 Fe1 C6 C7 41.4(6) . . . .
C8 Fe1 C6 C7 -36.92(16) . . . .
C3 Fe1 C6 C10 -83.0(2) . . . .
C9 Fe1 C6 C10 38.56(15) . . . .
C4 Fe1 C6 C10 -127.1(2) . . . .
C5 Fe1 C6 C10 -166.81(19) . . . .
C2 Fe1 C6 C10 -48.7(4) . . . .
C1 Fe1 C6 C10 160.3(5) . . . .
C8 Fe1 C6 C10 82.02(17) . . . .
C7 Fe1 C6 C10 118.9(2) . . . .
